data_1504059
loop_
_publ_author_name
'Aquino, Maurizio'
'Safir, Imad'
'Elkhayat, Zobida'
'Gandara, Zoila'
'Perez, Manuel'
'Retailleau, Pascal'
'Arseniyadis, Sim\'eon'

_publ_section_title
;
 Competing domino processes: path-discriminating ability of epoxide
 stereochemistry at the angular position.
;
_journal_issue 16
_journal_name_full 'Organic letters'
_journal_page_first 3610
_journal_page_last 3613
_journal_paper_doi 10.1021/ol9013377
_journal_volume 11
_journal_year 2009
_chemical_formula_moiety 'C16 H22 O7'
_chemical_formula_sum 'C16 H22 O7'
_chemical_formula_weight 326.34
_chemical_name_systematic
; 
 ? 
;
_space_group_IT_number 14
_symmetry_cell_setting monoclinic
_symmetry_space_group_name_Hall '-P 2ybc'
_symmetry_space_group_name_H-M 'P 1 21/c 1'
_atom_sites_solution_hydrogens difmap
_atom_sites_solution_primary direct
_atom_sites_solution_secondary difmap
_audit_creation_method SHELXL-97
_cell_angle_alpha 90.00
_cell_angle_beta 90.932(5)
_cell_angle_gamma 90.00
_cell_formula_units_Z 8
_cell_length_a 6.986(2)
_cell_length_b 24.324(5)
_cell_length_c 18.651(3)
_cell_measurement_reflns_used 10140
_cell_measurement_temperature 293(2)
_cell_measurement_theta_max 20.82
_cell_measurement_theta_min 1.00
_cell_volume 3168.9(12)
_computing_cell_refinement 'DENZO (Otwinowski & Minor, 1997) COLLECT (Hooft, 1998)'
_computing_data_collection 'DENZO (Otwinowski & Minor, 1997) COLLECT (Hooft, 1998)'
_computing_data_reduction 'HKL package (Otwinowski & Minor, 1997)'
_computing_molecular_graphics 'PLATON (Spek, 1980-2004)'
_computing_publication_material 'SHELXL-97 (Sheldrick, 1997)'
_computing_structure_refinement 'SHELXL-97 (Sheldrick, 1997)'
_computing_structure_solution 'SHELXS-97 (Sheldrick, 1990)'
_diffrn_ambient_temperature 293(2)
_diffrn_measured_fraction_theta_full 0.993
_diffrn_measured_fraction_theta_max 0.993
_diffrn_measurement_device_type 'Nonius kappa-CCD diffractometer'
_diffrn_measurement_method 'phi and omega scans'
_diffrn_radiation_monochromator graphite
_diffrn_radiation_source 'fine-focus sealed tube'
_diffrn_radiation_type MoK\a
_diffrn_radiation_wavelength 0.71069
_diffrn_reflns_av_R_equivalents 0.0707
_diffrn_reflns_av_sigmaI/netI 0.0960
_diffrn_reflns_limit_h_max 6
_diffrn_reflns_limit_h_min -6
_diffrn_reflns_limit_k_max 24
_diffrn_reflns_limit_k_min -24
_diffrn_reflns_limit_l_max 18
_diffrn_reflns_limit_l_min -18
_diffrn_reflns_number 16916
_diffrn_reflns_theta_full 20.81
_diffrn_reflns_theta_max 20.81
_diffrn_reflns_theta_min 2.00
_exptl_absorpt_coefficient_mu 0.107
_exptl_absorpt_correction_T_max 0.995
_exptl_absorpt_correction_T_min 0.901
_exptl_absorpt_correction_type multi-scan
_exptl_absorpt_process_details 'Scalepack (Otwinowski & Minor, 1997)'
_exptl_crystal_colour colourless
_exptl_crystal_density_diffrn 1.368
_exptl_crystal_density_method 'not measured'
_exptl_crystal_description prism
_exptl_crystal_F_000 1392
_exptl_crystal_size_max 0.18
_exptl_crystal_size_mid 0.10
_exptl_crystal_size_min 0.05
_refine_diff_density_max 0.314
_refine_diff_density_min -0.266
_refine_diff_density_rms 0.069
_refine_ls_extinction_coef 0.0105(19)
_refine_ls_extinction_expression Fc^*^=kFc[1+0.001xFc^2^\l^3^/sin(2\q)]^-1/4^
_refine_ls_extinction_method SHELXL
_refine_ls_goodness_of_fit_ref 1.314
_refine_ls_hydrogen_treatment constr
_refine_ls_matrix_type full
_refine_ls_number_parameters 420
_refine_ls_number_reflns 3279
_refine_ls_number_restraints 0
_refine_ls_restrained_S_all 1.314
_refine_ls_R_factor_all 0.1414
_refine_ls_R_factor_gt 0.0905
_refine_ls_shift/su_max 0.002
_refine_ls_shift/su_mean 0.000
_refine_ls_structure_factor_coef Fsqd
_refine_ls_weighting_details 'calc w=1/[\s^2^(Fo^2^)+(0.1000P)^2^+0.0000P] where P=(Fo^2^+2Fc^2^)/3'
_refine_ls_weighting_scheme calc
_refine_ls_wR_factor_gt 0.2225
_refine_ls_wR_factor_ref 0.2447
_reflns_number_gt 2033
_reflns_number_total 3279
_reflns_threshold_expression >2sigma(I)
_cod_data_source_file ol9013377_si_002.cif
_cod_data_source_block compound_5
_cod_original_sg_symbol_H-M 'P 21/c'
_cod_database_code 1504059

loop_
_symmetry_equiv_pos_as_xyz
'x, y, z'
'-x, y+1/2, -z+1/2'
'-x, -y, -z'
'x, -y-1/2, z-1/2'

loop_
_atom_site_label
_atom_site_type_symbol
_atom_site_fract_x
_atom_site_fract_y
_atom_site_fract_z
_atom_site_U_iso_or_equiv
_atom_site_adp_type
_atom_site_occupancy
_atom_site_symmetry_multiplicity
_atom_site_calc_flag
_atom_site_refinement_flags
O2 O 0.8762(7) 0.1625(2) 0.4520(3) 0.0472(14) Uani 1 1 d .
O1 O 0.9777(7) 0.0800(2) 0.5044(3) 0.0560(15) Uani 1 1 d .
O3 O 0.8932(8) 0.0442(2) 0.3482(3) 0.0637(17) Uani 1 1 d .
O6 O 0.6444(7) 0.0764(2) 0.5094(3) 0.0568(16) Uani 1 1 d .
O7 O 0.6597(10) 0.0036(3) 0.5816(4) 0.084(2) Uani 1 1 d .
O4 O 0.9714(9) 0.0259(2) 0.2007(3) 0.0685(18) Uani 1 1 d .
O5 O 0.9387(11) 0.0652(4) 0.0919(4) 0.096(3) Uani 1 1 d .
C10 C 1.0355(11) 0.1321(3) 0.3490(4) 0.047(2) Uani 1 1 d .
C11 C 1.0261(11) 0.0770(3) 0.3083(4) 0.051(2) Uani 1 1 d .
H11 H 1.1524 0.0595 0.3109 0.061 Uiso 1 1 calc R
C4 C 0.7810(11) 0.0770(3) 0.3950(5) 0.051(2) Uani 1 1 d .
H4 H 0.6453 0.0726 0.3821 0.061 Uiso 1 1 calc R
C5 C 0.8393(10) 0.1373(3) 0.3833(4) 0.042(2) Uani 1 1 d .
C6 C 0.6875(11) 0.1713(3) 0.3446(5) 0.054(2) Uani 1 1 d .
H61 H 0.6318 0.1497 0.3058 0.065 Uiso 1 1 calc R
H62 H 0.5863 0.1800 0.3777 0.065 Uiso 1 1 calc R
C7 C 0.7663(12) 0.2241(3) 0.3143(5) 0.066(3) Uani 1 1 d .
H71 H 0.8119 0.2474 0.3531 0.079 Uiso 1 1 calc R
H72 H 0.6656 0.2436 0.2885 0.079 Uiso 1 1 calc R
C8 C 0.9300(12) 0.2118(3) 0.2638(5) 0.068(3) Uani 1 1 d .
H81 H 0.8841 0.1887 0.2249 0.081 Uiso 1 1 calc R
H82 H 0.9762 0.2459 0.2434 0.081 Uiso 1 1 calc R
C9 C 1.0907(12) 0.1834(3) 0.3031(5) 0.059(2) Uani 1 1 d .
H91 H 1.1526 0.2100 0.3346 0.070 Uiso 1 1 calc R
H92 H 1.1843 0.1720 0.2683 0.070 Uiso 1 1 calc R
C1 C 1.1656(11) 0.1268(3) 0.4160(4) 0.054(2) Uani 1 1 d .
H1A H 1.2271 0.0910 0.4175 0.065 Uiso 1 1 calc R
H1B H 1.2636 0.1550 0.4164 0.065 Uiso 1 1 calc R
C2 C 1.0350(11) 0.1337(3) 0.4782(4) 0.053(2) Uani 1 1 d .
H2 H 1.0991 0.1546 0.5166 0.063 Uiso 1 1 calc R
C3 C 0.8131(12) 0.0585(3) 0.4716(5) 0.053(2) Uani 1 1 d .
H3A H 0.8197 0.0182 0.4729 0.064 Uiso 1 1 calc R
C15 C 0.5840(12) 0.0458(4) 0.5647(4) 0.048(2) Uani 1 1 d .
C16 C 0.4175(11) 0.0693(3) 0.6000(5) 0.060(2) Uani 1 1 d .
H16A H 0.3517 0.0936 0.5675 0.091 Uiso 1 1 calc R
H16B H 0.4588 0.0893 0.6418 0.091 Uiso 1 1 calc R
H16C H 0.3327 0.0402 0.6139 0.091 Uiso 1 1 calc R
C12 C 0.9627(13) 0.0805(4) 0.2298(4) 0.064(3) Uani 1 1 d .
H12A H 0.8331 0.0947 0.2260 0.077 Uiso 1 1 calc R
H12B H 1.0467 0.1049 0.2038 0.077 Uiso 1 1 calc R
C13 C 0.9477(13) 0.0253(5) 0.1272(6) 0.076(3) Uani 1 1 d .
C14 C 0.9474(16) -0.0331(5) 0.1006(6) 0.103(4) Uani 1 1 d .
H14A H 0.8699 -0.0553 0.1312 0.155 Uiso 1 1 calc R
H14B H 1.0760 -0.0470 0.1011 0.155 Uiso 1 1 calc R
H14C H 0.8961 -0.0343 0.0526 0.155 Uiso 1 1 calc R
O2' O 0.4049(8) 0.2789(2) 0.0279(3) 0.0563(16) Uani 1 1 d .
O1' O 0.5119(8) 0.2997(2) 0.1445(3) 0.0587(16) Uani 1 1 d .
O3' O 0.4297(9) 0.1799(2) 0.1609(3) 0.0661(17) Uani 1 1 d .
O6' O 0.1775(7) 0.3079(2) 0.1505(3) 0.0556(15) Uani 1 1 d .
O7' O 0.2427(11) 0.3542(3) 0.2531(4) 0.084(2) Uani 1 1 d .
O4' O 0.4751(9) 0.0648(2) 0.1573(3) 0.0711(18) Uani 1 1 d .
O5' O 0.4082(12) -0.0121(3) 0.0971(5) 0.098(2) Uani 1 1 d .
C10' C 0.5540(11) 0.1920(3) 0.0434(4) 0.048(2) Uani 1 1 d .
C11' C 0.5428(12) 0.1510(3) 0.1074(5) 0.060(2) Uani 1 1 d .
H11B H 0.6724 0.1457 0.1271 0.072 Uiso 1 1 calc R
C4' C 0.3068(12) 0.2191(3) 0.1262(5) 0.057(2) Uani 1 1 d .
H4B H 0.1724 0.2082 0.1307 0.068 Uiso 1 1 calc R
C5' C 0.3634(11) 0.2218(3) 0.0453(4) 0.046(2) Uani 1 1 d .
C6' C 0.2083(12) 0.2020(4) -0.0070(5) 0.069(3) Uani 1 1 d .
H61B H 0.1478 0.1696 0.0129 0.083 Uiso 1 1 calc R
H62B H 0.1113 0.2303 -0.0117 0.083 Uiso 1 1 calc R
C7' C 0.2790(14) 0.1884(4) -0.0788(5) 0.076(3) Uani 1 1 d .
H71B H 0.3281 0.2212 -0.1016 0.091 Uiso 1 1 calc R
H72B H 0.1750 0.1740 -0.1084 0.091 Uiso 1 1 calc R
C8' C 0.4379(14) 0.1454(4) -0.0717(5) 0.076(3) Uani 1 1 d .
H81B H 0.3878 0.1128 -0.0486 0.091 Uiso 1 1 calc R
H82B H 0.4803 0.1350 -0.1191 0.091 Uiso 1 1 calc R
C9' C 0.6062(13) 0.1668(4) -0.0285(5) 0.072(3) Uani 1 1 d .
H91B H 0.6715 0.1944 -0.0566 0.087 Uiso 1 1 calc R
H92B H 0.6953 0.1369 -0.0200 0.087 Uiso 1 1 calc R
C1' C 0.6937(11) 0.2397(3) 0.0651(5) 0.060(2) Uani 1 1 d .
H1C H 0.7577 0.2317 0.1104 0.072 Uiso 1 1 calc R
H1D H 0.7896 0.2451 0.0287 0.072 Uiso 1 1 calc R
C2' C 0.5683(11) 0.2893(4) 0.0713(5) 0.059(2) Uani 1 1 d .
H2B H 0.6358 0.3215 0.0528 0.071 Uiso 1 1 calc R
C3' C 0.3435(12) 0.2742(3) 0.1644(4) 0.051(2) Uani 1 1 d .
H3B H 0.3513 0.2672 0.2161 0.062 Uiso 1 1 calc R
C15' C 0.1425(14) 0.3467(4) 0.2003(5) 0.061(3) Uani 1 1 d .
C16' C -0.0364(13) 0.3790(4) 0.1827(5) 0.078(3) Uani 1 1 d .
H16D H -0.0412 0.3869 0.1323 0.117 Uiso 1 1 calc R
H16E H -0.0352 0.4128 0.2093 0.117 Uiso 1 1 calc R
H16F H -0.1467 0.3578 0.1954 0.117 Uiso 1 1 calc R
C12' C 0.4585(13) 0.0959(3) 0.0920(5) 0.061(2) Uani 1 1 d .
H12C H 0.3252 0.0994 0.0773 0.073 Uiso 1 1 calc R
H12D H 0.5275 0.0778 0.0539 0.073 Uiso 1 1 calc R
C13' C 0.4464(13) 0.0100(4) 0.1527(6) 0.065(3) Uani 1 1 d .
C14' C 0.4789(14) -0.0173(4) 0.2250(6) 0.083(3) Uani 1 1 d .
H17D H 0.5983 -0.0049 0.2455 0.125 Uiso 1 1 calc R
H17E H 0.4824 -0.0565 0.2190 0.125 Uiso 1 1 calc R
H17F H 0.3765 -0.0077 0.2564 0.125 Uiso 1 1 calc R

loop_
_atom_site_aniso_label
_atom_site_aniso_U_11
_atom_site_aniso_U_22
_atom_site_aniso_U_33
_atom_site_aniso_U_23
_atom_site_aniso_U_13
_atom_site_aniso_U_12
O2 0.056(3) 0.043(3) 0.043(4) -0.002(3) 0.004(3) 0.001(3)
O1 0.062(4) 0.055(4) 0.051(4) 0.007(3) -0.005(3) -0.010(3)
O3 0.095(4) 0.046(3) 0.051(4) -0.006(3) 0.020(3) -0.011(3)
O6 0.071(4) 0.049(4) 0.052(4) 0.008(3) 0.019(3) 0.008(3)
O7 0.126(6) 0.051(4) 0.077(5) 0.029(4) 0.037(4) 0.022(4)
O4 0.101(5) 0.058(4) 0.046(4) -0.018(3) 0.006(3) -0.005(3)
O5 0.135(6) 0.100(6) 0.052(5) -0.008(5) -0.002(4) 0.006(5)
C10 0.056(5) 0.039(5) 0.045(5) 0.004(4) 0.000(4) -0.002(4)
C11 0.066(5) 0.049(5) 0.037(5) 0.003(4) 0.007(4) 0.005(4)
C4 0.047(5) 0.049(5) 0.057(6) -0.005(5) 0.001(4) -0.005(4)
C5 0.053(5) 0.041(5) 0.033(5) -0.005(4) -0.001(4) -0.004(4)
C6 0.054(5) 0.056(5) 0.054(6) 0.005(5) 0.006(4) -0.001(4)
C7 0.087(6) 0.054(6) 0.058(6) 0.006(5) 0.013(5) 0.026(5)
C8 0.085(6) 0.048(6) 0.070(7) 0.001(5) 0.005(6) -0.011(5)
C9 0.063(6) 0.052(6) 0.061(6) -0.006(5) 0.002(5) -0.002(5)
C1 0.053(5) 0.053(5) 0.056(6) -0.002(5) 0.001(5) -0.012(4)
C2 0.054(5) 0.058(6) 0.047(6) -0.012(5) 0.001(5) -0.009(5)
C3 0.064(6) 0.046(5) 0.050(6) 0.006(4) 0.009(5) 0.000(5)
C15 0.065(6) 0.041(6) 0.039(6) -0.003(5) 0.007(4) -0.005(5)
C16 0.067(6) 0.049(5) 0.065(7) 0.002(5) 0.007(5) -0.009(4)
C12 0.098(7) 0.055(6) 0.040(6) -0.013(5) 0.001(5) -0.001(5)
C13 0.060(6) 0.105(10) 0.063(9) -0.027(7) 0.014(6) -0.015(6)
C14 0.114(9) 0.117(10) 0.079(9) -0.059(8) -0.004(7) -0.008(7)
O2' 0.068(4) 0.047(4) 0.054(4) 0.016(3) 0.002(3) 0.006(3)
O1' 0.068(4) 0.056(4) 0.052(4) 0.000(3) 0.001(3) -0.010(3)
O3' 0.102(5) 0.048(4) 0.048(4) 0.010(3) 0.008(3) 0.011(3)
O6' 0.070(4) 0.054(4) 0.043(4) -0.008(3) 0.004(3) 0.005(3)
O7' 0.125(6) 0.073(5) 0.052(5) -0.011(4) -0.003(4) 0.010(4)
O4' 0.106(5) 0.050(4) 0.057(4) 0.019(3) -0.004(4) 0.001(3)
O5' 0.151(7) 0.057(5) 0.085(6) 0.003(4) 0.010(5) -0.008(4)
C10' 0.056(5) 0.046(5) 0.041(5) 0.005(4) 0.003(4) -0.003(4)
C11' 0.064(6) 0.050(6) 0.067(7) 0.009(5) -0.006(5) 0.004(5)
C4' 0.069(6) 0.047(6) 0.055(6) 0.011(5) 0.011(5) 0.008(5)
C5' 0.057(5) 0.038(5) 0.045(6) 0.000(4) -0.003(4) -0.001(4)
C6' 0.076(6) 0.064(6) 0.066(7) 0.005(5) -0.006(5) 0.021(5)
C7' 0.105(8) 0.072(7) 0.050(7) -0.007(5) -0.008(6) 0.013(6)
C8' 0.097(7) 0.076(7) 0.054(7) -0.008(5) 0.004(6) 0.015(6)
C9' 0.081(7) 0.070(7) 0.067(7) 0.017(6) 0.027(6) 0.015(5)
C1' 0.058(5) 0.049(5) 0.074(7) 0.020(5) 0.010(5) 0.012(5)
C2' 0.055(5) 0.058(6) 0.065(7) 0.002(5) 0.011(5) -0.015(5)
C3' 0.063(6) 0.054(5) 0.037(5) 0.000(4) 0.006(4) 0.002(5)
C15' 0.093(7) 0.052(6) 0.040(6) 0.006(5) 0.018(6) 0.001(5)
C16' 0.094(7) 0.073(7) 0.067(7) -0.007(6) 0.010(6) 0.028(6)
C12' 0.084(6) 0.049(6) 0.050(6) 0.003(5) -0.001(5) 0.001(5)
C13' 0.077(7) 0.047(7) 0.070(8) 0.017(6) 0.013(6) 0.016(5)
C14' 0.104(8) 0.053(6) 0.092(9) 0.021(6) 0.009(6) 0.005(5)

loop_
_atom_type_symbol
_atom_type_description
_atom_type_scat_dispersion_real
_atom_type_scat_dispersion_imag
_atom_type_scat_source
C C .0033 .0016 'International Tables Vol C Tables 4.2.6.8 and 6.1.1.4'
H H .0000 .0000 'International Tables Vol C Tables 4.2.6.8 and 6.1.1.4'
O O .0106 .0060 'International Tables Vol C Tables 4.2.6.8 and 6.1.1.4'

loop_
_geom_angle_atom_site_label_1
_geom_angle_atom_site_label_2
_geom_angle_atom_site_label_3
_geom_angle
C2 O2 C5 103.2(5)
C3 O1 C2 114.8(6)
C4 O3 C11 111.9(6)
C15 O6 C3 118.3(6)
C13 O4 C12 112.4(8)
C5 C10 C1 100.9(6)
C5 C10 C11 104.3(6)
C1 C10 C11 110.3(6)
C5 C10 C9 113.2(6)
C1 C10 C9 111.3(6)
C11 C10 C9 115.7(7)
O3 C11 C12 110.4(7)
O3 C11 C10 104.4(6)
C12 C11 C10 115.6(7)
O3 C11 H11 108.7
C12 C11 H11 108.7
C10 C11 H11 108.7
O3 C4 C3 109.8(6)
O3 C4 C5 107.2(6)
C3 C4 C5 112.5(7)
O3 C4 H4 109.1
C3 C4 H4 109.1
C5 C4 H4 109.1
O2 C5 C6 107.7(6)
O2 C5 C10 105.0(6)
C6 C5 C10 118.1(6)
O2 C5 C4 108.8(6)
C6 C5 C4 113.7(6)
C10 C5 C4 102.8(6)
C7 C6 C5 112.6(7)
C7 C6 H61 109.1
C5 C6 H61 109.1
C7 C6 H62 109.1
C5 C6 H62 109.1
H61 C6 H62 107.8
C6 C7 C8 110.3(7)
C6 C7 H71 109.6
C8 C7 H71 109.6
C6 C7 H72 109.6
C8 C7 H72 109.6
H71 C7 H72 108.1
C9 C8 C7 110.6(8)
C9 C8 H81 109.5
C7 C8 H81 109.5
C9 C8 H82 109.5
C7 C8 H82 109.5
H81 C8 H82 108.1
C8 C9 C10 116.4(7)
C8 C9 H91 108.2
C10 C9 H91 108.2
C8 C9 H92 108.2
C10 C9 H92 108.2
H91 C9 H92 107.3
C2 C1 C10 105.1(6)
C2 C1 H1A 110.7
C10 C1 H1A 110.7
C2 C1 H1B 110.7
C10 C1 H1B 110.7
H1A C1 H1B 108.8
O2 C2 O1 110.3(6)
O2 C2 C1 106.0(7)
O1 C2 C1 109.5(7)
O2 C2 H2 110.3
O1 C2 H2 110.3
C1 C2 H2 110.3
O1 C3 O6 110.2(7)
O1 C3 C4 114.3(6)
O6 C3 C4 105.1(6)
O1 C3 H3A 109.1
O6 C3 H3A 109.1
C4 C3 H3A 109.1
O7 C15 O6 122.3(7)
O7 C15 C16 124.7(8)
O6 C15 C16 113.0(7)
C15 C16 H16A 109.5
C15 C16 H16B 109.5
H16A C16 H16B 109.5
C15 C16 H16C 109.5
H16A C16 H16C 109.5
H16B C16 H16C 109.5
O4 C12 C11 107.3(7)
O4 C12 H12A 110.3
C11 C12 H12A 110.3
O4 C12 H12B 110.3
C11 C12 H12B 110.3
H12A C12 H12B 108.5
O5 C13 O4 123.6(10)
O5 C13 C14 126.6(11)
O4 C13 C14 109.7(11)
C13 C14 H14A 109.5
C13 C14 H14B 109.5
H14A C14 H14B 109.5
C13 C14 H14C 109.5
H14A C14 H14C 109.5
H14B C14 H14C 109.5
C2' O2' C5' 101.9(6)
C3' O1' C2' 114.8(6)
C4' O3' C11' 109.8(6)
C15' O6' C3' 115.3(7)
C13' O4' C12' 117.1(7)
C5' C10' C9' 115.8(7)
C5' C10' C11' 103.5(6)
C9' C10' C11' 115.7(7)
C5' C10' C1' 100.5(6)
C9' C10' C1' 111.6(7)
C11' C10' C1' 108.4(7)
O3' C11' C12' 110.4(7)
O3' C11' C10' 104.4(6)
C12' C11' C10' 116.9(7)
O3' C11' H11B 108.3
C12' C11' H11B 108.3
C10' C11' H11B 108.3
O3' C4' C3' 106.1(7)
O3' C4' C5' 107.7(6)
C3' C4' C5' 111.4(6)
O3' C4' H4B 110.5
C3' C4' H4B 110.5
C5' C4' H4B 110.5
O2' C5' C10' 105.8(6)
O2' C5' C6' 107.5(6)
C10' C5' C6' 116.6(7)
O2' C5' C4' 108.1(6)
C10' C5' C4' 103.8(6)
C6' C5' C4' 114.5(7)
C7' C6' C5' 114.1(8)
C7' C6' H61B 108.7
C5' C6' H61B 108.7
C7' C6' H62B 108.7
C5' C6' H62B 108.7
H61B C6' H62B 107.6
C6' C7' C8' 109.1(8)
C6' C7' H71B 109.9
C8' C7' H71B 109.9
C6' C7' H72B 109.9
C8' C7' H72B 109.9
H71B C7' H72B 108.3
C9' C8' C7' 111.7(8)
C9' C8' H81B 109.3
C7' C8' H81B 109.3
C9' C8' H82B 109.3
C7' C8' H82B 109.3
H81B C8' H82B 108.0
C8' C9' C10' 114.4(7)
C8' C9' H91B 108.7
C10' C9' H91B 108.7
C8' C9' H92B 108.7
C10' C9' H92B 108.7
H91B C9' H92B 107.6
C2' C1' C10' 104.7(6)
C2' C1' H1C 110.8
C10' C1' H1C 110.8
C2' C1' H1D 110.8
C10' C1' H1D 110.8
H1C C1' H1D 108.9
O2' C2' O1' 110.0(6)
O2' C2' C1' 106.2(7)
O1' C2' C1' 112.4(7)
O2' C2' H2B 109.4
O1' C2' H2B 109.4
C1' C2' H2B 109.4
O1' C3' O6' 112.5(6)
O1' C3' C4' 113.8(7)
O6' C3' C4' 106.6(6)
O1' C3' H3B 107.9
O6' C3' H3B 107.9
C4' C3' H3B 107.9
O7' C15' O6' 123.7(9)
O7' C15' C16' 124.4(9)
O6' C15' C16' 111.9(9)
C15' C16' H16D 109.5
C15' C16' H16E 109.5
H16D C16' H16E 109.5
C15' C16' H16F 109.5
H16D C16' H16F 109.5
H16E C16' H16F 109.5
O4' C12' C11' 106.4(7)
O4' C12' H12C 110.4
C11' C12' H12C 110.4
O4' C12' H12D 110.4
C11' C12' H12D 110.4
H12C C12' H12D 108.6
O5' C13' O4' 122.1(9)
O5' C13' C14' 127.1(9)
O4' C13' C14' 110.7(9)
C13' C14' H17D 109.5
C13' C14' H17E 109.5
H17D C14' H17E 109.5
C13' C14' H17F 109.5
H17D C14' H17F 109.5
H17E C14' H17F 109.5

loop_
_geom_bond_atom_site_label_1
_geom_bond_atom_site_label_2
_geom_bond_distance
O2 C2 1.394(9)
O2 C5 1.441(8)
O1 C3 1.396(9)
O1 C2 1.452(9)
O3 C4 1.426(9)
O3 C11 1.439(9)
O6 C15 1.346(9)
O6 C3 1.449(9)
O7 C15 1.195(9)
O4 C13 1.377(12)
O4 C12 1.437(10)
O5 C13 1.173(12)
C10 C5 1.527(10)
C10 C1 1.539(11)
C10 C11 1.543(10)
C10 C9 1.565(11)
C11 C12 1.524(11)
C11 H11 0.9800
C4 C3 1.512(11)
C4 C5 1.539(10)
C4 H4 0.9800
C5 C6 1.519(10)
C6 C7 1.510(11)
C6 H61 0.9700
C6 H62 0.9700
C7 C8 1.522(11)
C7 H71 0.9700
C7 H72 0.9700
C8 C9 1.500(11)
C8 H81 0.9700
C8 H82 0.9700
C9 H91 0.9700
C9 H92 0.9700
C1 C2 1.497(10)
C1 H1A 0.9700
C1 H1B 0.9700
C2 H2 0.9800
C3 H3A 0.9800
C15 C16 1.462(11)
C16 H16A 0.9600
C16 H16B 0.9600
C16 H16C 0.9600
C12 H12A 0.9700
C12 H12B 0.9700
C13 C14 1.506(14)
C14 H14A 0.9600
C14 H14B 0.9600
C14 H14C 0.9600
O2' C2' 1.411(9)
O2' C5' 1.455(9)
O1' C3' 1.386(9)
O1' C2' 1.450(10)
O3' C4' 1.430(9)
O3' C11' 1.463(10)
O6' C15' 1.350(10)
O6' C3' 1.440(9)
O7' C15' 1.213(10)
O4' C13' 1.351(11)
O4' C12' 1.437(10)
O5' C13' 1.193(11)
C10' C5' 1.518(11)
C10' C9' 1.523(11)
C10' C11' 1.559(11)
C10' C1' 1.565(11)
C11' C12' 1.490(11)
C11' H11B 0.9800
C4' C3' 1.538(11)
C4' C5' 1.568(11)
C4' H4B 0.9800
C5' C6' 1.525(11)
C6' C7' 1.473(12)
C6' H61B 0.9700
C6' H62B 0.9700
C7' C8' 1.529(11)
C7' H71B 0.9700
C7' H72B 0.9700
C8' C9' 1.507(12)
C8' H81B 0.9700
C8' H82B 0.9700
C9' H91B 0.9700
C9' H92B 0.9700
C1' C2' 1.499(11)
C1' H1C 0.9700
C1' H1D 0.9700
C2' H2B 0.9800
C3' H3B 0.9800
C15' C16' 1.508(12)
C16' H16D 0.9600
C16' H16E 0.9600
C16' H16F 0.9600
C12' H12C 0.9700
C12' H12D 0.9700
C13' C14' 1.518(13)
C14' H17D 0.9600
C14' H17E 0.9600
C14' H17F 0.9600

loop_
_geom_torsion_atom_site_label_1
_geom_torsion_atom_site_label_2
_geom_torsion_atom_site_label_3
_geom_torsion_atom_site_label_4
_geom_torsion
C4 O3 C11 C12 -108.2(7)
C4 O3 C11 C10 16.7(8)
C5 C10 C11 O3 -28.8(8)
C1 C10 C11 O3 78.8(8)
C9 C10 C11 O3 -153.7(6)
C5 C10 C11 C12 92.7(8)
C1 C10 C11 C12 -159.7(7)
C9 C10 C11 C12 -32.2(10)
C11 O3 C4 C3 -120.3(7)
C11 O3 C4 C5 2.2(8)
C2 O2 C5 C6 -171.4(6)
C2 O2 C5 C10 -44.7(7)
C2 O2 C5 C4 64.9(7)
C1 C10 C5 O2 28.8(7)
C11 C10 C5 O2 143.3(6)
C9 C10 C5 O2 -90.2(7)
C1 C10 C5 C6 148.8(7)
C11 C10 C5 C6 -96.7(8)
C9 C10 C5 C6 29.8(9)
C1 C10 C5 C4 -85.0(7)
C11 C10 C5 C4 29.4(8)
C9 C10 C5 C4 156.0(7)
O3 C4 C5 O2 -131.2(6)
C3 C4 C5 O2 -10.4(9)
O3 C4 C5 C6 108.7(7)
C3 C4 C5 C6 -130.5(7)
O3 C4 C5 C10 -20.2(8)
C3 C4 C5 C10 100.6(7)
O2 C5 C6 C7 76.4(8)
C10 C5 C6 C7 -42.2(10)
C4 C5 C6 C7 -162.9(7)
C5 C6 C7 C8 56.9(10)
C6 C7 C8 C9 -61.3(10)
C7 C8 C9 C10 50.6(10)
C5 C10 C9 C8 -34.4(10)
C1 C10 C9 C8 -147.2(8)
C11 C10 C9 C8 85.8(9)
C5 C10 C1 C2 -4.1(8)
C11 C10 C1 C2 -113.9(7)
C9 C10 C1 C2 116.2(7)
C5 O2 C2 O1 -76.8(7)
C5 O2 C2 C1 41.7(7)
C3 O1 C2 O2 27.3(9)
C3 O1 C2 C1 -89.1(8)
C10 C1 C2 O2 -22.8(8)
C10 C1 C2 O1 96.2(7)
C2 O1 C3 O6 -88.6(7)
C2 O1 C3 C4 29.5(9)
C15 O6 C3 O1 -88.2(8)
C15 O6 C3 C4 148.3(7)
O3 C4 C3 O1 82.1(8)
C5 C4 C3 O1 -37.2(9)
O3 C4 C3 O6 -157.0(6)
C5 C4 C3 O6 83.7(7)
C3 O6 C15 O7 -3.2(12)
C3 O6 C15 C16 177.7(7)
C13 O4 C12 C11 -170.0(7)
O3 C11 C12 O4 -64.4(9)
C10 C11 C12 O4 177.4(6)
C12 O4 C13 O5 6.5(13)
C12 O4 C13 C14 -176.9(8)
C4' O3' C11' C12' -100.5(7)
C4' O3' C11' C10' 25.9(8)
C5' C10' C11' O3' -33.2(8)
C9' C10' C11' O3' -160.9(7)
C1' C10' C11' O3' 72.9(8)
C5' C10' C11' C12' 89.1(8)
C9' C10' C11' C12' -38.7(11)
C1' C10' C11' C12' -164.8(7)
C11' O3' C4' C3' -127.7(7)
C11' O3' C4' C5' -8.3(8)
C2' O2' C5' C10' -45.7(7)
C2' O2' C5' C6' -171.0(6)
C2' O2' C5' C4' 65.0(7)
C9' C10' C5' O2' -91.0(8)
C11' C10' C5' O2' 141.3(6)
C1' C10' C5' O2' 29.4(7)
C9' C10' C5' C6' 28.4(10)
C11' C10' C5' C6' -99.2(8)
C1' C10' C5' C6' 148.8(7)
C9' C10' C5' C4' 155.3(7)
C11' C10' C5' C4' 27.6(8)
C1' C10' C5' C4' -84.3(7)
O3' C4' C5' O2' -125.2(6)
C3' C4' C5' O2' -9.2(9)
O3' C4' C5' C10' -13.1(8)
C3' C4' C5' C10' 102.9(7)
O3' C4' C5' C6' 115.1(7)
C3' C4' C5' C6' -128.9(7)
O2' C5' C6' C7' 77.9(9)
C10' C5' C6' C7' -40.7(11)
C4' C5' C6' C7' -162.0(7)
C5' C6' C7' C8' 56.1(11)
C6' C7' C8' C9' -61.8(11)
C7' C8' C9' C10' 50.9(11)
C5' C10' C9' C8' -34.1(11)
C11' C10' C9' C8' 87.2(9)
C1' C10' C9' C8' -148.3(8)
C5' C10' C1' C2' -3.6(8)
C9' C10' C1' C2' 119.8(8)
C11' C10' C1' C2' -111.8(8)
C5' O2' C2' O1' -79.1(7)
C5' O2' C2' C1' 42.7(8)
C3' O1' C2' O2' 28.1(9)
C3' O1' C2' C1' -90.0(8)
C10' C1' C2' O2' -24.0(9)
C10' C1' C2' O1' 96.3(8)
C2' O1' C3' O6' -90.0(8)
C2' O1' C3' C4' 31.2(9)
C15' O6' C3' O1' -81.1(8)
C15' O6' C3' C4' 153.6(7)
O3' C4' C3' O1' 77.0(8)
C5' C4' C3' O1' -40.0(9)
O3' C4' C3' O6' -158.6(6)
C5' C4' C3' O6' 84.5(8)
C3' O6' C15' O7' 0.9(12)
C3' O6' C15' C16' -178.4(7)
C13' O4' C12' C11' -166.1(7)
O3' C11' C12' O4' -64.5(8)
C10' C11' C12' O4' 176.4(7)
C12' O4' C13' O5' -0.3(13)
C12' O4' C13' C14' 177.0(7)
